data_1536233
loop_
_publ_author_name
'Oddon, Y.'
'Vignalou, J.R.'
'Tranquard, A.'
'Pepe, G.'

_publ_section_title
;
 Structural Study of the gamma-Phase of Sodium Trithallium(I) Sulphite
;
_journal_name_full 'Journal of Chemical Research (Synopsis)'
_journal_page_first 66
_journal_page_last 67
_journal_volume 1979
_journal_year 1979
_chemical_formula_sum 'Na S2 Tl3'
_chemical_name_systematic 'Tl3 Na (S O3)2'
_space_group_IT_number 62
_symmetry_space_group_name_Hall '-P 2c 2n'
_symmetry_space_group_name_H-M 'P n a m'
_cell_angle_alpha 90
_cell_angle_beta 90
_cell_angle_gamma 90
_cell_formula_units_Z 2
_cell_length_a 7.568
_cell_length_b 10.284
_cell_length_c 5.932
_cell_volume 461.683
_citation_journal_id_ASTM JRPSDC
_cod_data_source_file Oddon_JRPSDC_1979_199.cif
_cod_data_source_block Na1S2Tl3
_cod_original_cell_volume 461.6835
_cod_original_sg_symbol_Hall '-P 2ac 2n (-x,z,y)'
_cod_original_formula_sum 'Na1 S2 Tl3'
_cod_database_code 1536233

loop_
_symmetry_equiv_pos_as_xyz
x,y,z
-x+1/2,y+1/2,-z
x+1/2,-y+1/2,-z+1/2
-x,-y,z+1/2
-x,-y,-z
x-1/2,-y-1/2,z
-x-1/2,y-1/2,z-1/2
x,y,-z-1/2

loop_
_atom_site_label
_atom_site_type_symbol
_atom_site_fract_x
_atom_site_fract_y
_atom_site_fract_z
_atom_site_occupancy
_atom_site_U_iso_or_equiv
Tl1 Tl+1 0.178 0.069 0.25 1 0.0
Na1 Na+1 0.009 0.758 0.25 0.5 0.0
S1 S+4 0.286 0.522 0.25 1 0.0
Tl2 Tl+1 0.009 0.758 0.25 0.5 0.0
